data_7201550
loop_
_publ_author_name
'Chopra, Deepak'
'Guru Row, T. N.'

_publ_section_title
;
 Evaluation of the interchangeability of C--H and C--F groups: insights
 from crystal packing in a series of isomeric fluorinated benzanilides
;
_journal_issue 1
_journal_name_full CrystEngComm
_journal_page_first 54
_journal_paper_doi 10.1039/b709938j
_journal_volume 10
_journal_year 2008
_chemical_compound_source 'see text'
_chemical_formula_moiety 'C13 H10 F N O'
_chemical_formula_sum 'C13 H10 F N O'
_chemical_formula_weight 215.22
_chemical_name_systematic ' ?'
_space_group_IT_number 2
_symmetry_cell_setting triclinic
_symmetry_Int_Tables_number 2
_symmetry_space_group_name_Hall '-P 1'
_symmetry_space_group_name_H-M 'P -1'
_atom_sites_solution_hydrogens geom
_atom_sites_solution_primary direct
_atom_sites_solution_secondary difmap
_cell_angle_alpha 72.465(3)
_cell_angle_beta 80.495(3)
_cell_angle_gamma 89.707(3)
_cell_formula_units_Z 2
_cell_length_a 5.3691(10)
_cell_length_b 7.8623(15)
_cell_length_c 12.892(2)
_cell_measurement_reflns_used 780
_cell_measurement_temperature 290(2)
_cell_measurement_theta_max 25.8
_cell_measurement_theta_min 1.4
_cell_volume 511.23(16)
_computing_cell_refinement SMART
_computing_data_collection 'SMART (Bruker, 1998)'
_computing_data_reduction 'SAINT (Bruker, 1998)'
_computing_molecular_graphics 'Ortep-3 for Windows (Farrugia, 1997) and CAMERON (Watkin et al., 1993)'
_computing_publication_material 'PLATON (Spek, 2003)'
_computing_structure_refinement 'SHELXL-97 (Sheldrick, 1997)'
_computing_structure_solution 'SIR92 (Altomare et al., 1993)'
_diffrn_ambient_temperature 290(2)
_diffrn_measured_fraction_theta_full 0.972
_diffrn_measured_fraction_theta_max 0.972
_diffrn_measurement_device_type 'Bruker SMART APEX CCD area detector'
_diffrn_measurement_method '\f and \w scans'
_diffrn_radiation_monochromator graphite
_diffrn_radiation_source 'fine-focus sealed tube'
_diffrn_radiation_type MoK\a
_diffrn_radiation_wavelength 0.71073
_diffrn_reflns_av_R_equivalents 0.0146
_diffrn_reflns_av_sigmaI/netI 0.0286
_diffrn_reflns_limit_h_max 6
_diffrn_reflns_limit_h_min -6
_diffrn_reflns_limit_k_max 9
_diffrn_reflns_limit_k_min -8
_diffrn_reflns_limit_l_max 11
_diffrn_reflns_limit_l_min -15
_diffrn_reflns_number 3399
_diffrn_reflns_reduction_process ' ?'
_diffrn_reflns_theta_full 25.00
_diffrn_reflns_theta_max 25.00
_diffrn_reflns_theta_min 2.72
_exptl_absorpt_coefficient_mu 0.101
_exptl_absorpt_correction_T_max 0.9919
_exptl_absorpt_correction_T_min 0.9423
_exptl_absorpt_correction_type multi-scan
_exptl_absorpt_process_details '(SADABS; Sheldrick, 1996)'
_exptl_crystal_colour colorless
_exptl_crystal_density_diffrn 1.398
_exptl_crystal_density_method 'Not Measured'
_exptl_crystal_description 'plates '
_exptl_crystal_F_000 224
_exptl_crystal_size_max 0.20
_exptl_crystal_size_mid 0.18
_exptl_crystal_size_min 0.08
_refine_diff_density_max 0.186
_refine_diff_density_min -0.180
_refine_diff_density_rms 0.035
_refine_ls_extinction_method none
_refine_ls_goodness_of_fit_ref 1.244
_refine_ls_hydrogen_treatment mixed
_refine_ls_matrix_type full
_refine_ls_number_parameters 185
_refine_ls_number_reflns 1768
_refine_ls_number_restraints 0
_refine_ls_restrained_S_all 1.244
_refine_ls_R_factor_all 0.0711
_refine_ls_R_factor_gt 0.0626
_refine_ls_shift/su_max 0.000
_refine_ls_shift/su_mean 0.000
_refine_ls_structure_factor_coef Fsqd
_refine_ls_weighting_details 'calc w=1/[\s^2^(Fo^2^)+(0.0295P)^2^+0.2526P] where P=(Fo^2^+2Fc^2^)/3'
_refine_ls_weighting_scheme calc
_refine_ls_wR_factor_gt 0.1165
_refine_ls_wR_factor_ref 0.1201
_reflns_number_gt 1619
_reflns_number_total 1768
_reflns_threshold_expression >2sigma(I)
_cod_data_source_file b709938j.txt
_cod_data_source_block dc5_32_m
_cod_depositor_comments
;
The following automatic conversions were performed:
'_symmetry_cell_setting' value 'Triclinic' changed to 'triclinic'
according to '/home/saulius/struct/CIF-dictionaries/cif_core.dic'
dictionary named 'cif_core.dic' version 2.4.1 from 2010-06-29.

Automatic conversion script
Id: cif_fix_enum 1527 2010-12-29 10:47:43Z saulius 
;
_cod_original_cell_volume 511.24(16)
_cod_database_code 7201550

loop_
_symmetry_equiv_pos_as_xyz
x,y,z
-x,-y,-z

loop_
_atom_site_label
_atom_site_type_symbol
_atom_site_fract_x
_atom_site_fract_y
_atom_site_fract_z
_atom_site_U_iso_or_equiv
_atom_site_adp_type
_atom_site_occupancy
_atom_site_symmetry_multiplicity
_atom_site_calc_flag
_atom_site_refinement_flags
_atom_site_disorder_assembly
_atom_site_disorder_group
N1 N 0.1863(4) 0.2431(3) 0.53071(17) 0.0388(5) Uani 1 1 d . . .
F1 F -0.0081(3) 0.2216(2) 0.96847(13) 0.0669(5) Uani 1 1 d . . .
C12 C -0.0669(4) 0.3160(3) 0.6825(2) 0.0388(6) Uani 1 1 d . . .
C9 C 0.2522(5) 0.1468(4) 0.8251(2) 0.0443(7) Uani 1 1 d . . .
C8 C 0.3043(4) 0.1523(3) 0.7154(2) 0.0397(6) Uani 1 1 d . . .
C6 C 0.2095(4) 0.1850(3) 0.3160(2) 0.0406(6) Uani 1 1 d . . .
C7 C 0.1459(4) 0.2380(3) 0.64325(19) 0.0354(6) Uani 1 1 d . . .
C11 C -0.1191(5) 0.3104(4) 0.7916(2) 0.0430(6) Uani 1 1 d . . .
C10 C 0.0411(5) 0.2262(3) 0.8610(2) 0.0427(6) Uani 1 1 d . . .
C2 C 0.6081(4) 0.3487(3) 0.2679(2) 0.0406(6) Uani 1 1 d . . .
O1 O 0.6144(3) 0.2533(3) 0.49813(15) 0.0557(6) Uani 1 1 d . . .
C3 C 0.6164(5) 0.3594(4) 0.1595(2) 0.0452(7) Uani 1 1 d . . .
C1 C 0.4043(4) 0.2625(3) 0.34782(19) 0.0332(5) Uani 1 1 d . . .
C5 C 0.2197(5) 0.1940(4) 0.2068(2) 0.0437(6) Uani 1 1 d . . .
C13 C 0.4134(4) 0.2513(3) 0.4650(2) 0.0382(6) Uani 1 1 d . . .
C4 C 0.4223(5) 0.2816(4) 0.1282(2) 0.0443(6) Uani 1 1 d . . .
H4 H 0.441(4) 0.284(3) 0.049(2) 0.037(6) Uiso 1 1 d . . .
H12 H -0.170(4) 0.375(3) 0.631(2) 0.040(7) Uiso 1 1 d . . .
H9 H 0.356(5) 0.089(3) 0.877(2) 0.045(7) Uiso 1 1 d . . .
H5 H 0.087(5) 0.145(4) 0.181(2) 0.058(8) Uiso 1 1 d . . .
H11 H -0.260(5) 0.365(4) 0.821(2) 0.060(8) Uiso 1 1 d . . .
H6 H 0.069(5) 0.122(3) 0.369(2) 0.045(7) Uiso 1 1 d . . .
H3 H 0.756(5) 0.419(4) 0.102(2) 0.058(8) Uiso 1 1 d . . .
H8 H 0.448(5) 0.099(3) 0.689(2) 0.045(7) Uiso 1 1 d . . .
H2 H 0.739(5) 0.403(4) 0.292(2) 0.061(8) Uiso 1 1 d . . .
H1N H 0.052(5) 0.256(3) 0.499(2) 0.044(7) Uiso 1 1 d . . .

loop_
_atom_site_aniso_label
_atom_site_aniso_U_11
_atom_site_aniso_U_22
_atom_site_aniso_U_33
_atom_site_aniso_U_23
_atom_site_aniso_U_13
_atom_site_aniso_U_12
N1 0.0329(11) 0.0482(13) 0.0373(12) -0.0144(10) -0.0096(9) 0.0040(9)
F1 0.0745(11) 0.0900(13) 0.0391(10) -0.0276(9) -0.0028(8) 0.0034(10)
C12 0.0353(12) 0.0417(15) 0.0419(16) -0.0144(12) -0.0108(11) 0.0043(11)
C9 0.0412(14) 0.0485(17) 0.0419(16) -0.0087(13) -0.0128(12) 0.0011(12)
C8 0.0345(13) 0.0442(16) 0.0407(15) -0.0149(12) -0.0034(11) 0.0045(11)
C6 0.0351(13) 0.0423(15) 0.0435(16) -0.0132(12) -0.0043(11) 0.0005(11)
C7 0.0347(12) 0.0361(14) 0.0345(14) -0.0099(11) -0.0051(10) -0.0026(10)
C11 0.0376(13) 0.0495(17) 0.0459(16) -0.0218(13) -0.0044(12) 0.0042(12)
C10 0.0493(14) 0.0471(16) 0.0319(14) -0.0157(12) 0.0001(11) -0.0068(12)
C2 0.0344(13) 0.0468(16) 0.0415(16) -0.0144(12) -0.0073(11) 0.0017(11)
O1 0.0312(9) 0.0940(16) 0.0440(12) -0.0235(10) -0.0074(8) -0.0022(9)
C3 0.0425(14) 0.0521(17) 0.0385(16) -0.0130(13) -0.0016(12) 0.0047(12)
C1 0.0374(12) 0.0316(13) 0.0323(13) -0.0103(10) -0.0096(10) 0.0081(10)
C5 0.0432(14) 0.0508(17) 0.0460(17) -0.0236(13) -0.0154(12) 0.0053(12)
C13 0.0343(13) 0.0398(14) 0.0418(15) -0.0131(12) -0.0089(11) 0.0018(10)
C4 0.0497(15) 0.0523(17) 0.0343(15) -0.0166(13) -0.0107(12) 0.0117(12)

loop_
_atom_type_symbol
_atom_type_description
_atom_type_scat_dispersion_real
_atom_type_scat_dispersion_imag
_atom_type_scat_source
O O 0.0106 0.0060 'International Tables Vol C Tables 4.2.6.8 and 6.1.1.4'
N N 0.0061 0.0033 'International Tables Vol C Tables 4.2.6.8 and 6.1.1.4'
F F 0.0171 0.0103 'International Tables Vol C Tables 4.2.6.8 and 6.1.1.4'
H H 0.0000 0.0000 'International Tables Vol C Tables 4.2.6.8 and 6.1.1.4'
C C 0.0033 0.0016 'International Tables Vol C Tables 4.2.6.8 and 6.1.1.4'

loop_
_geom_angle_atom_site_label_1
_geom_angle_atom_site_label_2
_geom_angle_atom_site_label_3
_geom_angle
_geom_angle_site_symmetry_1
_geom_angle_site_symmetry_3
_geom_angle_publ_flag
C13 N1 C7 126.2(2) . . ?
C13 N1 H1N 117.2(17) . . ?
C7 N1 H1N 116.1(16) . . ?
C11 C12 C7 120.5(2) . . ?
C11 C12 H12 121.8(15) . . ?
C7 C12 H12 117.7(15) . . ?
C10 C9 C8 118.9(3) . . ?
C10 C9 H9 118.7(15) . . ?
C8 C9 H9 122.3(15) . . ?
C9 C8 C7 120.1(2) . . ?
C9 C8 H8 120.4(15) . . ?
C7 C8 H8 119.4(15) . . ?
C5 C6 C1 120.2(2) . . ?
C5 C6 H6 118.5(15) . . ?
C1 C6 H6 121.3(15) . . ?
C8 C7 C12 119.4(2) . . ?
C8 C7 N1 122.5(2) . . ?
C12 C7 N1 118.1(2) . . ?
C10 C11 C12 119.1(2) . . ?
C10 C11 H11 118.1(17) . . ?
C12 C11 H11 122.9(17) . . ?
F1 C10 C11 119.3(2) . . ?
F1 C10 C9 118.7(2) . . ?
C11 C10 C9 122.0(2) . . ?
C3 C2 C1 120.8(2) . . ?
C3 C2 H2 122.3(17) . . ?
C1 C2 H2 116.8(17) . . ?
C2 C3 C4 120.1(3) . . ?
C2 C3 H3 122.3(17) . . ?
C4 C3 H3 117.6(16) . . ?
C6 C1 C2 118.9(2) . . ?
C6 C1 C13 123.5(2) . . ?
C2 C1 C13 117.6(2) . . ?
C6 C5 C4 120.2(3) . . ?
C6 C5 H5 122.6(16) . . ?
C4 C5 H5 117.2(16) . . ?
O1 C13 N1 122.5(2) . . ?
O1 C13 C1 121.8(2) . . ?
N1 C13 C1 115.7(2) . . ?
C5 C4 C3 119.7(3) . . ?
C5 C4 H4 122.2(13) . . ?
C3 C4 H4 118.0(13) . . ?

loop_
_geom_bond_atom_site_label_1
_geom_bond_atom_site_label_2
_geom_bond_distance
_geom_bond_site_symmetry_2
_geom_bond_publ_flag
N1 C13 1.355(3) . ?
N1 C7 1.419(3) . ?
N1 H1N 0.88(3) . ?
F1 C10 1.357(3) . ?
C12 C11 1.375(4) . ?
C12 C7 1.388(3) . ?
C12 H12 0.94(2) . ?
C9 C10 1.372(4) . ?
C9 C8 1.384(4) . ?
C9 H9 0.95(3) . ?
C8 C7 1.386(3) . ?
C8 H8 0.94(2) . ?
C6 C5 1.380(4) . ?
C6 C1 1.390(3) . ?
C6 H6 0.95(3) . ?
C11 C10 1.367(4) . ?
C11 H11 0.95(3) . ?
C2 C3 1.367(4) . ?
C2 C1 1.390(3) . ?
C2 H2 0.96(3) . ?
O1 C13 1.226(3) . ?
C3 C4 1.384(4) . ?
C3 H3 0.97(3) . ?
C1 C13 1.495(3) . ?
C5 C4 1.381(4) . ?
C5 H5 0.96(3) . ?
C4 H4 1.01(2) . ?

loop_
_geom_torsion_atom_site_label_1
_geom_torsion_atom_site_label_2
_geom_torsion_atom_site_label_3
_geom_torsion_atom_site_label_4
_geom_torsion
_geom_torsion_site_symmetry_1
_geom_torsion_site_symmetry_2
_geom_torsion_site_symmetry_3
_geom_torsion_site_symmetry_4
_geom_torsion_publ_flag
C10 C9 C8 C7 0.5(4) . . . . ?
C9 C8 C7 C12 -0.9(4) . . . . ?
C9 C8 C7 N1 -178.1(2) . . . . ?
C11 C12 C7 C8 0.7(4) . . . . ?
C11 C12 C7 N1 178.1(2) . . . . ?
C13 N1 C7 C8 -34.3(4) . . . . ?
C13 N1 C7 C12 148.4(2) . . . . ?
C7 C12 C11 C10 -0.2(4) . . . . ?
C12 C11 C10 F1 179.4(2) . . . . ?
C12 C11 C10 C9 -0.1(4) . . . . ?
C8 C9 C10 F1 -179.5(2) . . . . ?
C8 C9 C10 C11 0.0(4) . . . . ?
C1 C2 C3 C4 -1.0(4) . . . . ?
C5 C6 C1 C2 0.0(4) . . . . ?
C5 C6 C1 C13 -177.0(2) . . . . ?
C3 C2 C1 C6 0.8(4) . . . . ?
C3 C2 C1 C13 178.0(2) . . . . ?
C1 C6 C5 C4 -0.7(4) . . . . ?
C7 N1 C13 O1 0.8(4) . . . . ?
C7 N1 C13 C1 -177.7(2) . . . . ?
C6 C1 C13 O1 150.2(3) . . . . ?
C2 C1 C13 O1 -26.9(4) . . . . ?
C6 C1 C13 N1 -31.3(3) . . . . ?
C2 C1 C13 N1 151.7(2) . . . . ?
C6 C5 C4 C3 0.5(4) . . . . ?
C2 C3 C4 C5 0.3(4) . . . . ?

loop_
_cod_related_entry_id
_cod_related_entry_database
_cod_related_entry_code
1 ChemSpider 212330
